data_9017214
loop_
_publ_author_name
'Angel, R. J.'
'Ross, N. L.'
'Zhao, J.'
'Sochalski-Kolbus L'
'Kruger, H.'
'Schmidt, B. C.'

_publ_section_title
;
 Structural controls on the anisotropy of tetrahedral frameworks:
 the example of monoclinic feldspars
 Note: Sample H003
;
_journal_name_full 'European Journal of Mineralogy'
_journal_page_first 597
_journal_page_last 614
_journal_volume 25
_journal_year 2013
_chemical_compound_source Unknown
_chemical_formula_sum 'Al K0.93 Na0.07 O8 Si3'
_chemical_name_mineral Orthoclase
_space_group_IT_number 12
_space_group_name_Hall '-C 2y'
_space_group_name_H-M_alt 'C 1 2/m 1'
_symmetry_space_group_name_H-M 'C 1 2/m 1'
_cell_angle_alpha 90
_cell_angle_beta 116.042
_cell_angle_gamma 90
_cell_formula_units_Z 4
_cell_length_a 8.5739
_cell_length_b 12.9874
_cell_length_c 7.2018
_cell_volume 720.521
_database_code_amcsd 0020509
_exptl_crystal_density_diffrn 2.555
_cod_data_source_file inputs/fixed/downloads/08/08583.cif
_cod_data_source_block 08583
_cod_original_formula_sum '(K.93 Na.07) (Si3 Al) O8'
_cod_database_code 9017214

loop_
_space_group_symop_operation_xyz
x,y,z
1/2+x,1/2+y,z
x,-y,z
1/2+x,1/2-y,z
-x,y,-z
1/2-x,1/2+y,-z
-x,-y,-z
1/2-x,1/2-y,-z

loop_
_atom_site_aniso_label
_atom_site_aniso_U_11
_atom_site_aniso_U_22
_atom_site_aniso_U_33
_atom_site_aniso_U_12
_atom_site_aniso_U_13
_atom_site_aniso_U_23
K 0.02060 0.03590 0.02920 0.00000 0.00780 0.00000
Na 0.02060 0.03590 0.02920 0.00000 0.00780 0.00000
SiT1 0.01280 0.01330 0.01150 -0.00240 0.00540 -0.00120
AlT1 0.01280 0.01330 0.01150 -0.00240 0.00540 -0.00120
SiT2 0.01210 0.01040 0.01210 0.00010 0.00450 0.00020
AlT2 0.01210 0.01040 0.01210 0.00010 0.00450 0.00020
OA1 0.02390 0.02060 0.02010 0.00000 0.00990 0.00000
OA2 0.02090 0.01370 0.02080 0.00000 0.00230 0.00000
OB 0.02270 0.03150 0.02700 -0.00180 0.01490 0.00180
OC 0.01740 0.01740 0.02200 -0.00160 0.00700 -0.00300
OD 0.02110 0.02100 0.01440 0.00180 0.00350 0.00110

loop_
_atom_site_label
_atom_site_fract_x
_atom_site_fract_y
_atom_site_fract_z
_atom_site_occupancy
_atom_site_U_iso_or_equiv
_atom_site_type_symbol
_atom_site_attached_hydrogens
K 0.28499 0.00000 0.13858 0.93000 0.02970 K 0
Na 0.28499 0.00000 0.13858 0.07000 0.02970 Na 0
SiT1 0.00935 0.18481 0.22391 0.62000 0.01251 Si 0
AlT1 0.00935 0.18481 0.22391 0.38000 0.01251 Al 0
SiT2 0.70914 0.11767 0.34453 0.88000 0.01182 Si 0
AlT2 0.70914 0.11767 0.34453 0.12000 0.01182 Al 0
OA1 0.00000 0.14607 0.00000 1.00000 0.02140 O 0
OA2 0.63780 0.00000 0.28490 1.00000 0.02090 O 0
OB 0.82680 0.14672 0.22780 1.00000 0.02560 O 0
OC 0.03520 0.31136 0.25920 1.00000 0.01960 O 0
OD 0.18090 0.12605 0.40670 1.00000 0.02040 O 0

loop_
_cod_changelog_entry_id
_cod_changelog_entry_author
_cod_changelog_entry_date
_cod_changelog_entry_text
1
;cod-tools version 3.8.0
Id: cif_guess_AMCSD_atom_types 9581 2023-05-17 12:35:41Z saulius
;
2023-05-23T09:20:24+03:00
;Derived atom types and hydrogen counts
from atom names that follow the AMCSD naming convention
(Wat == water, O-H == hydroxyl).
;

loop_
_cod_related_entry_id
_cod_related_entry_database
_cod_related_entry_code
1 AMCSD 0020509
